data_7049046
loop_
_publ_author_name
'Rok, M.'
'Bator, G.'
'Zarychta, B.'
'Dziuk, B.'
'Repe\'c, J'
'Medycki, W.'
'Zamponi, M.'
'Usevi\<cius, G'
'\<Sim\.enas, M'
'Banys, J.'

_publ_section_title
;
 Isostructural phase transition, quasielastic neutron scattering and
 magnetic resonance studies of a bistable dielectric ion-pair crystal
 [(CH<sub>3</sub>)<sub>2</sub>NH<sub>2</sub>]<sub>2</sub>KCr(CN)<sub>6</sub>.
;
_journal_issue 13
_journal_name_full 'Dalton transactions (Cambridge, England : 2003)'
_journal_page_first 4190
_journal_page_last 4202
_journal_paper_doi 10.1039/c8dt05082a
_journal_volume 48
_journal_year 2019
_chemical_formula_moiety 'C6 Cr K N6, 2(C2 H8 N)'
_chemical_formula_sum 'C10 H16 Cr K N8'
_chemical_formula_weight 339.41
_space_group_crystal_system tetragonal
_space_group_IT_number 128
_space_group_name_Hall '-P 4 2n'
_space_group_name_H-M_alt 'P 4/m n c'
_symmetry_space_group_name_Hall '-P 4 2n'
_symmetry_space_group_name_H-M 'P 4/m n c'
_atom_sites_solution_hydrogens difmap
_audit_creation_method SHELXL-2014
_audit_update_record
;
2018-11-16 deposited with the CCDC.    2019-02-18 downloaded from the CCDC.
;
_cell_angle_alpha 90
_cell_angle_beta 90
_cell_angle_gamma 90
_cell_formula_units_Z 2
_cell_length_a 8.35570(10)
_cell_length_b 8.35570(10)
_cell_length_c 11.8796(3)
_cell_measurement_reflns_used 5809
_cell_measurement_temperature 140
_cell_measurement_theta_max 29.401
_cell_measurement_theta_min 3.448
_cell_volume 829.41(3)
_computing_cell_refinement 'CrysAlis RED (Oxford Diffraction, 2007)'
_computing_data_collection 'CrysAlis CCD (Oxford Diffraction, 2007)'
_computing_data_reduction 'CrysAlis RED (Oxford Diffraction, 2007)'
_computing_molecular_graphics 'SHELXTL (Sheldrick, 2008)'
_computing_structure_refinement 'SHELXL-2013 (Sheldrick, 2013)'
_computing_structure_solution 'SHELXS-2013 (Sheldrick, 2013)'
_diffrn_ambient_temperature 140
_diffrn_detector_area_resol_mean 10.4508
_diffrn_measured_fraction_theta_full 0.960
_diffrn_measured_fraction_theta_max 0.946
_diffrn_measurement_device '4-circle kappa geometry goniometer'
_diffrn_measurement_device_type 'Oxford Diffraction Xcalibur System'
_diffrn_measurement_method \w--scan
_diffrn_radiation_monochromator graphite
_diffrn_radiation_source 'Enhance (Mo) X-ray Source'
_diffrn_radiation_type MoK\a
_diffrn_radiation_wavelength 0.71073
_diffrn_reflns_av_R_equivalents 0.0249
_diffrn_reflns_av_unetI/netI 0.0128
_diffrn_reflns_Laue_measured_fraction_full 0.960
_diffrn_reflns_Laue_measured_fraction_max 0.946
_diffrn_reflns_limit_h_max 11
_diffrn_reflns_limit_h_min -11
_diffrn_reflns_limit_k_max 10
_diffrn_reflns_limit_k_min -10
_diffrn_reflns_limit_l_max 16
_diffrn_reflns_limit_l_min -14
_diffrn_reflns_number 5809
_diffrn_reflns_point_group_measured_fraction_full 0.960
_diffrn_reflns_point_group_measured_fraction_max 0.946
_diffrn_reflns_theta_full 25.242
_diffrn_reflns_theta_max 29.401
_diffrn_reflns_theta_min 3.448
_diffrn_standards_decay_% 0
_diffrn_standards_interval_count 0
_diffrn_standards_interval_time 0
_diffrn_standards_number 0
_exptl_absorpt_coefficient_mu 0.943
_exptl_absorpt_correction_type none
_exptl_crystal_colour yellow
_exptl_crystal_density_diffrn 1.359
_exptl_crystal_description block
_exptl_crystal_F_000 350
_exptl_crystal_size_max 0.4
_exptl_crystal_size_mid 0.25
_exptl_crystal_size_min 0.23
_refine_diff_density_max 0.461
_refine_diff_density_min -0.392
_refine_diff_density_rms 0.079
_refine_ls_extinction_method none
_refine_ls_goodness_of_fit_ref 1.171
_refine_ls_hydrogen_treatment constr
_refine_ls_matrix_type full
_refine_ls_number_parameters 33
_refine_ls_number_reflns 575
_refine_ls_number_restraints 0
_refine_ls_restrained_S_all 1.171
_refine_ls_R_factor_all 0.0550
_refine_ls_R_factor_gt 0.0470
_refine_ls_shift/su_max 0.000
_refine_ls_shift/su_mean 0.000
_refine_ls_structure_factor_coef Fsqd
_refine_ls_weighting_details 'w=1/[\s^2^(Fo^2^)+(0.0126P)^2^+2.8245P] where P=(Fo^2^+2Fc^2^)/3'
_refine_ls_weighting_scheme calc
_refine_ls_wR_factor_gt 0.0919
_refine_ls_wR_factor_ref 0.0949
_reflns_Friedel_coverage 0.000
_reflns_number_gt 500
_reflns_number_total 575
_reflns_threshold_expression 'I > 2\s(I)'
_cod_data_source_file c8dt05082a2.cif
_cod_data_source_block bd231_a
_cod_depositor_comments 'Adding full bibliography for 7049046--7049047.cif.'
_cod_database_code 7049046
_shelx_space_group_comment
;
The symmetry employed for this shelxl refinement is uniquely defined
by the following loop, which should always be used as a source of
symmetry information in preference to the above space-group names.
They are only intended as comments.
;
_shelxl_version_number 2014-3

loop_
_space_group_symop_operation_xyz
'x, y, z'
'-x, -y, z'
'-y, x, z'
'y, -x, z'
'-x+1/2, y+1/2, -z+1/2'
'x+1/2, -y+1/2, -z+1/2'
'y+1/2, x+1/2, -z+1/2'
'-y+1/2, -x+1/2, -z+1/2'
'-x, -y, -z'
'x, y, -z'
'y, -x, -z'
'-y, x, -z'
'x-1/2, -y-1/2, z-1/2'
'-x-1/2, y-1/2, z-1/2'
'-y-1/2, -x-1/2, z-1/2'
'y-1/2, x-1/2, z-1/2'

loop_
_atom_site_label
_atom_site_type_symbol
_atom_site_fract_x
_atom_site_fract_y
_atom_site_fract_z
_atom_site_U_iso_or_equiv
_atom_site_adp_type
_atom_site_occupancy
_atom_site_site_symmetry_order
_atom_site_calc_flag
_atom_site_refinement_flags_posn
_atom_site_refinement_flags_adp
_atom_site_refinement_flags_occupancy
Cr1 Cr 0.5000 0.5000 1.0000 0.0140(3) Uani 1 8 d S T P
N1 N 0.6973(5) 0.8332(5) 1.0000 0.0539(14) Uani 1 2 d S T P
C1 C 0.6275(4) 0.7152(5) 1.0000 0.0217(8) Uani 1 2 d S T P
K1 K 0.5000 0.5000 0.5000 0.0162(3) Uani 1 8 d S T P
C2 C 0.5000 0.5000 0.8271(4) 0.0256(11) Uani 1 4 d S T P
N2 N 0.5000 0.5000 0.7293(4) 0.0495(17) Uani 1 4 d S T P
N1A N 0.5610(6) 0.9390(6) 0.7500 0.046(2) Uani 0.5 2 d S T P
H1A H 0.6062 0.8927 0.8110 0.055 Uiso 0.25 1 d R U P
H1B H 0.6062 0.8927 0.6890 0.055 Uiso 0.25 1 d R U P
C1A C 0.6016(5) 1.1016(5) 0.7500 0.0626(17) Uani 1 2 d S T P
H1AA H 0.7159 1.1131 0.7500 0.094 Uiso 0.5 1 d R U P
H1AB H 0.5578 1.1506 0.6840 0.094 Uiso 0.5 1 d R U P
H1AC H 0.5578 1.1506 0.8160 0.094 Uiso 0.5 1 d R U P

loop_
_atom_site_aniso_label
_atom_site_aniso_U_11
_atom_site_aniso_U_22
_atom_site_aniso_U_33
_atom_site_aniso_U_23
_atom_site_aniso_U_13
_atom_site_aniso_U_12
Cr1 0.0161(4) 0.0161(4) 0.0097(5) 0.000 0.000 0.000
N1 0.0227(19) 0.0206(19) 0.118(4) 0.000 0.000 -0.0068(16)
C1 0.0171(17) 0.0192(18) 0.0287(19) 0.000 0.000 -0.0002(14)
K1 0.0190(5) 0.0190(5) 0.0106(6) 0.000 0.000 0.000
C2 0.0325(18) 0.0325(18) 0.012(2) 0.000 0.000 0.000
N2 0.070(3) 0.070(3) 0.009(3) 0.000 0.000 0.000
N1A 0.061(4) 0.061(4) 0.015(3) 0.003(3) 0.003(3) 0.046(4)
C1A 0.067(2) 0.067(2) 0.054(3) -0.011(3) 0.011(3) -0.026(3)

loop_
_atom_type_symbol
_atom_type_description
_atom_type_scat_dispersion_real
_atom_type_scat_dispersion_imag
_atom_type_scat_source
C C 0.0033 0.0016 'International Tables Vol C Tables 4.2.6.8 and 6.1.1.4'
H H 0.0000 0.0000 'International Tables Vol C Tables 4.2.6.8 and 6.1.1.4'
N N 0.0061 0.0033 'International Tables Vol C Tables 4.2.6.8 and 6.1.1.4'
K K 0.2009 0.2494 'International Tables Vol C Tables 4.2.6.8 and 6.1.1.4'
Cr Cr 0.3209 0.6236 'International Tables Vol C Tables 4.2.6.8 and 6.1.1.4'

loop_
_geom_angle_atom_site_label_1
_geom_angle_atom_site_label_2
_geom_angle_atom_site_label_3
_geom_angle
_geom_angle_site_symmetry_1
_geom_angle_site_symmetry_3
C2 Cr1 C2 180.0 9_667 .
C2 Cr1 C1 90.000(1) 9_667 9_667
C2 Cr1 C1 90.000(1) . 9_667
C2 Cr1 C1 90.000(1) 9_667 11_567
C2 Cr1 C1 90.000(1) . 11_567
C1 Cr1 C1 90.0 9_667 11_567
C2 Cr1 C1 90.000(1) 9_667 3_655
C2 Cr1 C1 90.000(1) . 3_655
C1 Cr1 C1 90.000(1) 9_667 3_655
C1 Cr1 C1 180.0 11_567 3_655
C2 Cr1 C1 90.000(1) 9_667 .
C2 Cr1 C1 90.000(1) . .
C1 Cr1 C1 180.0 9_667 .
C1 Cr1 C1 90.000(1) 11_567 .
C1 Cr1 C1 90.000(1) 3_655 .
C1 N1 K1 149.5(3) . 5_656
N1 C1 Cr1 180.0(3) . .
N2 K1 N2 180.0 9_666 .
N2 K1 N1 90.000(1) 9_666 15_775
N2 K1 N1 90.000(1) . 15_775
N2 K1 N1 90.000(1) 9_666 7_446
N2 K1 N1 90.000(1) . 7_446
N1 K1 N1 180.0 15_775 7_446
N2 K1 N1 90.0 9_666 5_646
N2 K1 N1 90.0 . 5_646
N1 K1 N1 90.0 15_775 5_646
N1 K1 N1 90.0 7_446 5_646
N2 K1 N1 90.0 9_666 13_575
N2 K1 N1 90.0 . 13_575
N1 K1 N1 90.0 15_775 13_575
N1 K1 N1 90.000(1) 7_446 13_575
N1 K1 N1 180.0 5_646 13_575
N2 C2 Cr1 180.0 . .
C2 N2 K1 180.0 . .
C1A N1A C1A 118.0(5) 2_675 .
C1A N1A N1A 59.0(3) 2_675 2_675
C1A N1A N1A 59.0(3) . 2_675
C1A N1A H1A 107.5 2_675 .
C1A N1A H1A 108.3 . .
N1A N1A H1A 126.7 2_675 .
C1A N1A H1B 107.5 2_675 .
C1A N1A H1B 108.3 . .
N1A N1A H1B 126.7 2_675 .
H1A N1A H1B 106.6 . .
N1A C1A N1A 62.0(5) . 2_675
N1A C1A H1AA 109.7 . .
N1A C1A H1AA 171.7 2_675 .
N1A C1A H1AB 108.8 . .
N1A C1A H1AB 74.5 2_675 .
H1AA C1A H1AB 109.8 . .
N1A C1A H1AC 108.8 . .
N1A C1A H1AC 74.5 2_675 .
H1AA C1A H1AC 109.8 . .
H1AB C1A H1AC 110.0 . .

loop_
_geom_bond_atom_site_label_1
_geom_bond_atom_site_label_2
_geom_bond_distance
_geom_bond_site_symmetry_2
Cr1 C2 2.054(5) 9_667
Cr1 C2 2.054(5) .
Cr1 C1 2.090(4) 9_667
Cr1 C1 2.090(4) 11_567
Cr1 C1 2.090(4) 3_655
Cr1 C1 2.090(4) .
N1 C1 1.145(6) .
N1 K1 2.888(4) 5_656
K1 N2 2.724(5) 9_666
K1 N2 2.724(5) .
K1 N1 2.888(4) 15_775
K1 N1 2.888(4) 7_446
K1 N1 2.888(4) 5_646
K1 N1 2.888(4) 13_575
C2 N2 1.162(7) .
N1A C1A 1.401(6) 2_675
N1A C1A 1.401(6) .
N1A N1A 1.442(13) 2_675
N1A H1A 0.9039 .
N1A H1B 0.9039 .
C1A N1A 1.401(6) 2_675
C1A H1AA 0.9593 .
C1A H1AB 0.9571 .
C1A H1AC 0.9571 .

loop_
_geom_hbond_atom_site_label_D
_geom_hbond_atom_site_label_H
_geom_hbond_atom_site_label_A
_geom_hbond_distance_DH
_geom_hbond_distance_HA
_geom_hbond_distance_DA
_geom_hbond_angle_DHA
_geom_hbond_site_symmetry_A
N1A H1A N1 0.90 2.42 3.301(3) 164.2 .
N1A H1B N1 0.90 2.42 3.301(3) 164.5 15_775
C1A H1AA N2 0.96 2.57 3.444(3) 152.1 5_656

loop_
_geom_torsion_atom_site_label_1
_geom_torsion_atom_site_label_2
_geom_torsion_atom_site_label_3
_geom_torsion_atom_site_label_4
_geom_torsion
_geom_torsion_site_symmetry_1
_geom_torsion_site_symmetry_4
C1A N1A C1A N1A 0.0 2_675 2_675
